data_7155510
loop_
_publ_author_name
'Rahelivao, Marie Pascaline'
'L\"ubken, Tilo'
'Gruner, Margit'
'Kataeva, Olga'
'Ralambondrahety, Rahanira'
'Andriamanantoanina, Hanta'
'Checinski, Marek P.'
'Bauer, Ingmar'
'Kn\"olker, Hans-Joachim'

_publ_section_title
;
 Isolation and structure elucidation of natural products of three soft
 corals and a sponge from the coast of Madagascar.
;
_journal_issue 12
_journal_name_full 'Organic &amp; biomolecular chemistry'
_journal_page_first 2593
_journal_page_last 2608
_journal_paper_doi 10.1039/c7ob00191f
_journal_volume 15
_journal_year 2017
_chemical_absolute_configuration ad
_chemical_compound_source 'Sarcophyton stellatum'
_chemical_formula_moiety 'C20 H30 O2'
_chemical_formula_sum 'C20 H30 O2'
_chemical_formula_weight 302.44
_chemical_melting_point 606.6(5)
_chemical_name_systematic (--)-(2R,7R,8R)-Sarcophytoxide
_space_group_crystal_system monoclinic
_space_group_IT_number 4
_space_group_name_Hall 'P 2yb'
_space_group_name_H-M_alt 'P 1 21 1'
_symmetry_space_group_name_Hall 'P 2yb'
_symmetry_space_group_name_H-M 'P 1 21 1'
_atom_sites_solution_hydrogens geom
_audit_creation_method SHELXL-2014/6
_audit_update_record
;
2017-01-11 deposited with the CCDC.
2017-02-24 downloaded from the CCDC.
;
_cell_angle_alpha 90
_cell_angle_beta 94.933(2)
_cell_angle_gamma 90
_cell_formula_units_Z 2
_cell_length_a 5.6825(3)
_cell_length_b 14.2013(7)
_cell_length_c 11.4613(6)
_cell_measurement_reflns_used 9602
_cell_measurement_temperature 150(2)
_cell_measurement_theta_max 68.14
_cell_measurement_theta_min 3.87
_cell_volume 921.49(8)
_computing_structure_refinement 'SHELXL-2014/6 (Sheldrick, 2014)'
_diffrn_ambient_temperature 150(2)
_diffrn_measured_fraction_theta_full 0.994
_diffrn_measured_fraction_theta_max 0.988
_diffrn_measurement_device 'Bruker AXS Kappa Apex Duo'
_diffrn_measurement_device_type CCD
_diffrn_measurement_method 'omega and phi scans'
_diffrn_radiation_type CuK\a
_diffrn_radiation_wavelength 1.54178
_diffrn_reflns_av_R_equivalents 0.0316
_diffrn_reflns_av_unetI/netI 0.0133
_diffrn_reflns_Laue_measured_fraction_full 0.994
_diffrn_reflns_Laue_measured_fraction_max 0.988
_diffrn_reflns_limit_h_max 6
_diffrn_reflns_limit_h_min -6
_diffrn_reflns_limit_k_max 16
_diffrn_reflns_limit_k_min -17
_diffrn_reflns_limit_l_max 13
_diffrn_reflns_limit_l_min -13
_diffrn_reflns_number 31136
_diffrn_reflns_point_group_measured_fraction_full 0.971
_diffrn_reflns_point_group_measured_fraction_max 0.962
_diffrn_reflns_theta_full 67.679
_diffrn_reflns_theta_max 68.720
_diffrn_reflns_theta_min 3.871
_diffrn_source 'microfocus X-ray tube'
_exptl_absorpt_coefficient_mu 0.526
_exptl_absorpt_correction_type multi-scan
_exptl_absorpt_process_details 'SADABS version 2.10 (Sheldrick,Bruker AXS Inc.)'
_exptl_crystal_colour colorless
_exptl_crystal_density_diffrn 1.090
_exptl_crystal_description block
_exptl_crystal_F_000 332
_exptl_crystal_size_max 0.450
_exptl_crystal_size_mid 0.300
_exptl_crystal_size_min 0.230
_exptl_transmission_factor_max 0.5213
_exptl_transmission_factor_min 0.3933
_refine_diff_density_max 0.123
_refine_diff_density_min -0.084
_refine_diff_density_rms 0.021
_refine_ls_abs_structure_details
;
 Flack x determined using 1505 quotients [(I+)-(I-)]/[(I+)+(I-)]
 (Parsons, Flack and Wagner, Acta Cryst. B69 (2013) 249-259).
;
_refine_ls_abs_structure_Flack 0.07(3)
_refine_ls_extinction_coef 0.0065(11)
_refine_ls_extinction_expression Fc^*^=kFc[1+0.001xFc^2^\l^3^/sin(2\q)]^-1/4^
_refine_ls_extinction_method SHELXL
_refine_ls_goodness_of_fit_ref 1.048
_refine_ls_hydrogen_treatment constr
_refine_ls_matrix_type full
_refine_ls_number_parameters 204
_refine_ls_number_reflns 3258
_refine_ls_number_restraints 1
_refine_ls_restrained_S_all 1.047
_refine_ls_R_factor_all 0.0265
_refine_ls_R_factor_gt 0.0264
_refine_ls_shift/su_max 0.001
_refine_ls_shift/su_mean 0.000
_refine_ls_structure_factor_coef Fsqd
_refine_ls_weighting_details 'w=1/[\s^2^(Fo^2^)+(0.0463P)^2^+0.0695P] where P=(Fo^2^+2Fc^2^)/3'
_refine_ls_weighting_scheme calc
_refine_ls_wR_factor_gt 0.0747
_refine_ls_wR_factor_ref 0.0747
_reflns_Friedel_coverage 0.868
_reflns_Friedel_fraction_full 0.946
_reflns_Friedel_fraction_max 0.933
_reflns_number_gt 3249
_reflns_number_total 3258
_reflns_threshold_expression 'I > 2\s(I)'
_cod_data_source_file c7ob00191f2.cif
_cod_data_source_block kno84-abs
_cod_depositor_comments
;
The following automatic conversions were performed:

'_chemical_melting_point' value '333--334 \%C' was changed to
'606.6(5)' - it was converted from degrees Celsius(C) to Kelvins(K),
the average value was taken and precision was estimated.

Automatic conversion script
Id: cif_fix_values 4973 2017-02-22 13:04:09Z antanas 

 Adding full bibliography for 7155510.cif.
;
_cod_database_code 7155510
_shelx_space_group_comment
;
The symmetry employed for this shelxl refinement is uniquely defined
by the following loop, which should always be used as a source of
symmetry information in preference to the above space-group names.
They are only intended as comments.
;
_shelx_estimated_absorpt_t_min 0.798
_shelx_estimated_absorpt_t_max 0.888
_shelxl_version_number 2014/6

loop_
_space_group_symop_operation_xyz
'x, y, z'
'-x, y+1/2, -z'

loop_
_atom_site_label
_atom_site_type_symbol
_atom_site_fract_x
_atom_site_fract_y
_atom_site_fract_z
_atom_site_U_iso_or_equiv
_atom_site_adp_type
_atom_site_occupancy
_atom_site_site_symmetry_order
_atom_site_calc_flag
_atom_site_refinement_flags_posn
_atom_site_refinement_flags_adp
C1 C 0.8704(3) 0.76263(12) 0.50733(13) 0.0398(3) Uani 1 1 d . .
C2 C 0.8656(3) 0.86519(12) 0.54050(14) 0.0415(4) Uani 1 1 d . .
H2A H 0.7022 0.8906 0.5231 0.050 Uiso 1 1 calc R U
C3 C 0.9484(3) 0.88483(11) 0.66567(15) 0.0412(4) Uani 1 1 d . .
H3A H 1.1009 0.8617 0.6917 0.049 Uiso 1 1 calc R U
C4 C 0.8342(3) 0.93072(11) 0.74492(14) 0.0423(4) Uani 1 1 d . .
C5 C 0.9468(4) 0.94517(14) 0.86775(16) 0.0543(5) Uani 1 1 d . .
H5A H 0.9627 1.0136 0.8827 0.065 Uiso 1 1 calc R U
H5B H 1.1077 0.9179 0.8731 0.065 Uiso 1 1 calc R U
C6 C 0.8093(3) 0.90113(15) 0.96400(15) 0.0551(5) Uani 1 1 d . .
H6A H 0.8789 0.9234 1.0413 0.066 Uiso 1 1 calc R U
H6B H 0.6437 0.9233 0.9540 0.066 Uiso 1 1 calc R U
C7 C 0.8109(3) 0.79550(14) 0.96294(14) 0.0453(4) Uani 1 1 d . .
H7A H 0.8424 0.7662 0.8865 0.054 Uiso 1 1 calc R U
C8 C 0.6710(3) 0.73749(14) 1.03771(13) 0.0453(4) Uani 1 1 d . .
C9 C 0.5990(3) 0.63976(14) 0.99924(16) 0.0513(4) Uani 1 1 d . .
H9A H 0.5781 0.6010 1.0694 0.062 Uiso 1 1 calc R U
H9B H 0.7278 0.6113 0.9581 0.062 Uiso 1 1 calc R U
C10 C 0.3689(3) 0.63699(14) 0.91762(17) 0.0515(4) Uani 1 1 d . .
H10A H 0.3209 0.5707 0.9032 0.062 Uiso 1 1 calc R U
H10B H 0.2415 0.6690 0.9561 0.062 Uiso 1 1 calc R U
C11 C 0.4011(3) 0.68433(12) 0.80320(14) 0.0434(4) Uani 1 1 d . .
H11A H 0.3916 0.7511 0.8030 0.052 Uiso 1 1 calc R U
C12 C 0.4412(3) 0.64440(13) 0.70243(17) 0.0480(4) Uani 1 1 d . .
C13 C 0.5105(3) 0.70278(13) 0.60152(15) 0.0470(4) Uani 1 1 d . .
H13A H 0.4803 0.7701 0.6172 0.056 Uiso 1 1 calc R U
H13B H 0.4123 0.6846 0.5295 0.056 Uiso 1 1 calc R U
C14 C 0.7726(3) 0.68922(12) 0.58240(14) 0.0424(4) Uani 1 1 d . .
H14A H 0.8653 0.6891 0.6596 0.051 Uiso 1 1 calc R U
H14B H 0.7927 0.6268 0.5460 0.051 Uiso 1 1 calc R U
C15 C 0.9802(3) 0.75271(14) 0.41001(13) 0.0465(4) Uani 1 1 d . .
C16 C 1.0683(4) 0.84590(15) 0.37320(16) 0.0559(5) Uani 1 1 d . .
H16A H 1.2396 0.8429 0.3633 0.067 Uiso 1 1 calc R U
H16B H 0.9838 0.8660 0.2982 0.067 Uiso 1 1 calc R U
O17 O 1.0231(3) 0.90988(9) 0.46499(11) 0.0558(3) Uani 1 1 d . .
C18 C 1.0266(4) 0.66510(16) 0.34387(16) 0.0617(6) Uani 1 1 d . .
H18A H 0.9585 0.6110 0.3820 0.093 Uiso 1 1 calc R U
H18B H 1.1974 0.6561 0.3428 0.093 Uiso 1 1 calc R U
H18C H 0.9544 0.6706 0.2634 0.093 Uiso 1 1 calc R U
C19 C 0.5920(3) 0.97305(13) 0.72086(18) 0.0522(4) Uani 1 1 d . .
H19A H 0.5487 0.9738 0.6362 0.078 Uiso 1 1 calc R U
H19B H 0.5926 1.0376 0.7512 0.078 Uiso 1 1 calc R U
H19C H 0.4770 0.9353 0.7595 0.078 Uiso 1 1 calc R U
O20 O 0.92314(19) 0.74920(12) 1.06567(10) 0.0589(4) Uani 1 1 d . .
C21 C 0.5215(3) 0.78300(17) 1.12471(17) 0.0596(5) Uani 1 1 d . .
H21A H 0.5851 0.8454 1.1458 0.089 Uiso 1 1 calc R U
H21B H 0.5235 0.7438 1.1951 0.089 Uiso 1 1 calc R U
H21C H 0.3588 0.7893 1.0897 0.089 Uiso 1 1 calc R U
C22 C 0.4360(6) 0.54030(16) 0.6818(3) 0.0918(9) Uani 1 1 d . .
H22A H 0.3254 0.5260 0.6138 0.138 Uiso 1 1 calc R U
H22B H 0.3849 0.5083 0.7510 0.138 Uiso 1 1 calc R U
H22C H 0.5944 0.5185 0.6671 0.138 Uiso 1 1 calc R U

loop_
_atom_site_aniso_label
_atom_site_aniso_U_11
_atom_site_aniso_U_22
_atom_site_aniso_U_33
_atom_site_aniso_U_23
_atom_site_aniso_U_13
_atom_site_aniso_U_12
C1 0.0400(8) 0.0452(9) 0.0331(7) -0.0015(6) -0.0020(6) 0.0096(7)
C2 0.0459(8) 0.0408(8) 0.0384(8) 0.0043(6) 0.0075(6) 0.0056(6)
C3 0.0409(8) 0.0403(8) 0.0430(8) -0.0017(6) 0.0076(6) -0.0032(6)
C4 0.0450(8) 0.0381(8) 0.0453(8) -0.0051(6) 0.0125(7) -0.0131(7)
C5 0.0568(10) 0.0589(11) 0.0490(10) -0.0186(8) 0.0140(8) -0.0235(8)
C6 0.0596(11) 0.0665(12) 0.0409(9) -0.0182(8) 0.0135(8) -0.0142(9)
C7 0.0380(8) 0.0667(11) 0.0316(7) -0.0025(7) 0.0056(6) 0.0007(7)
C8 0.0296(7) 0.0704(11) 0.0361(7) 0.0063(7) 0.0040(6) 0.0050(7)
C9 0.0486(9) 0.0576(11) 0.0492(10) 0.0175(8) 0.0122(7) 0.0112(8)
C10 0.0493(9) 0.0461(9) 0.0599(11) 0.0057(8) 0.0092(8) -0.0066(7)
C11 0.0375(8) 0.0391(8) 0.0525(9) 0.0026(7) -0.0022(7) -0.0020(6)
C12 0.0417(8) 0.0442(9) 0.0573(10) -0.0067(8) 0.0003(7) -0.0098(7)
C13 0.0407(8) 0.0540(10) 0.0447(9) -0.0040(7) -0.0060(7) -0.0020(7)
C14 0.0455(9) 0.0409(8) 0.0399(8) -0.0032(7) -0.0009(6) 0.0056(7)
C15 0.0516(9) 0.0560(10) 0.0313(7) -0.0013(7) -0.0007(6) 0.0138(8)
C16 0.0673(12) 0.0643(12) 0.0376(8) 0.0036(8) 0.0128(8) 0.0109(9)
O17 0.0730(8) 0.0497(7) 0.0476(7) 0.0031(6) 0.0223(6) -0.0017(6)
C18 0.0791(14) 0.0671(13) 0.0385(9) -0.0121(8) 0.0021(9) 0.0221(10)
C19 0.0523(10) 0.0454(10) 0.0618(11) -0.0104(8) 0.0217(8) -0.0030(7)
O20 0.0300(5) 0.1071(11) 0.0397(6) 0.0113(7) 0.0036(4) 0.0038(6)
C21 0.0411(9) 0.0886(16) 0.0513(10) -0.0075(10) 0.0166(7) -0.0034(9)
C22 0.129(2) 0.0486(14) 0.104(2) -0.0203(13) 0.0452(18) -0.0326(14)

loop_
_atom_type_symbol
_atom_type_description
_atom_type_scat_dispersion_real
_atom_type_scat_dispersion_imag
_atom_type_scat_source
C C 0.0181 0.0091 'International Tables Vol C Tables 4.2.6.8 and 6.1.1.4'
H H 0.0000 0.0000 'International Tables Vol C Tables 4.2.6.8 and 6.1.1.4'
O O 0.0492 0.0322 'International Tables Vol C Tables 4.2.6.8 and 6.1.1.4'

loop_
_geom_angle_atom_site_label_1
_geom_angle_atom_site_label_2
_geom_angle_atom_site_label_3
_geom_angle
C15 C1 C14 129.42(17)
C15 C1 C2 109.49(16)
C14 C1 C2 121.02(13)
O17 C2 C3 109.42(14)
O17 C2 C1 104.37(13)
C3 C2 C1 114.27(13)
O17 C2 H2A 109.5
C3 C2 H2A 109.5
C1 C2 H2A 109.5
C4 C3 C2 127.85(16)
C4 C3 H3A 116.1
C2 C3 H3A 116.1
C3 C4 C19 124.20(16)
C3 C4 C5 120.71(16)
C19 C4 C5 115.08(16)
C4 C5 C6 114.40(14)
C4 C5 H5A 108.7
C6 C5 H5A 108.7
C4 C5 H5B 108.7
C6 C5 H5B 108.7
H5A C5 H5B 107.6
C7 C6 C5 113.39(15)
C7 C6 H6A 108.9
C5 C6 H6A 108.9
C7 C6 H6B 108.9
C5 C6 H6B 108.9
H6A C6 H6B 107.7
O20 C7 C8 59.61(10)
O20 C7 C6 116.74(15)
C8 C7 C6 123.47(15)
O20 C7 H7A 115.1
C8 C7 H7A 115.1
C6 C7 H7A 115.1
O20 C8 C7 59.42(10)
O20 C8 C9 114.17(15)
C7 C8 C9 119.58(14)
O20 C8 C21 113.97(15)
C7 C8 C21 120.55(17)
C9 C8 C21 115.78(16)
C8 C9 C10 113.39(15)
C8 C9 H9A 108.9
C10 C9 H9A 108.9
C8 C9 H9B 108.9
C10 C9 H9B 108.9
H9A C9 H9B 107.7
C11 C10 C9 110.99(15)
C11 C10 H10A 109.4
C9 C10 H10A 109.4
C11 C10 H10B 109.4
C9 C10 H10B 109.4
H10A C10 H10B 108.0
C12 C11 C10 127.90(17)
C12 C11 H11A 116.1
C10 C11 H11A 116.1
C11 C12 C22 123.9(2)
C11 C12 C13 120.74(16)
C22 C12 C13 115.23(19)
C12 C13 C14 111.22(14)
C12 C13 H13A 109.4
C14 C13 H13A 109.4
C12 C13 H13B 109.4
C14 C13 H13B 109.4
H13A C13 H13B 108.0
C1 C14 C13 114.16(14)
C1 C14 H14A 108.7
C13 C14 H14A 108.7
C1 C14 H14B 108.7
C13 C14 H14B 108.7
H14A C14 H14B 107.6
C1 C15 C16 109.68(16)
C1 C15 C18 129.04(19)
C16 C15 C18 121.24(16)
O17 C16 C15 105.67(14)
O17 C16 H16A 110.6
C15 C16 H16A 110.6
O17 C16 H16B 110.6
C15 C16 H16B 110.6
H16A C16 H16B 108.7
C16 O17 C2 108.75(14)
C15 C18 H18A 109.5
C15 C18 H18B 109.5
H18A C18 H18B 109.5
C15 C18 H18C 109.5
H18A C18 H18C 109.5
H18B C18 H18C 109.5
C4 C19 H19A 109.5
C4 C19 H19B 109.5
H19A C19 H19B 109.5
C4 C19 H19C 109.5
H19A C19 H19C 109.5
H19B C19 H19C 109.5
C7 O20 C8 60.97(10)
C8 C21 H21A 109.5
C8 C21 H21B 109.5
H21A C21 H21B 109.5
C8 C21 H21C 109.5
H21A C21 H21C 109.5
H21B C21 H21C 109.5
C12 C22 H22A 109.5
C12 C22 H22B 109.5
H22A C22 H22B 109.5
C12 C22 H22C 109.5
H22A C22 H22C 109.5
H22B C22 H22C 109.5

loop_
_geom_bond_atom_site_label_1
_geom_bond_atom_site_label_2
_geom_bond_distance
C1 C15 1.331(2)
C1 C14 1.489(2)
C1 C2 1.506(2)
C2 O17 1.444(2)
C2 C3 1.497(2)
C2 H2A 1.0000
C3 C4 1.331(2)
C3 H3A 0.9500
C4 C19 1.506(3)
C4 C5 1.509(3)
C5 C6 1.538(3)
C5 H5A 0.9900
C5 H5B 0.9900
C6 C7 1.500(3)
C6 H6A 0.9900
C6 H6B 0.9900
C7 O20 1.448(2)
C7 C8 1.470(2)
C7 H7A 1.0000
C8 O20 1.4507(19)
C8 C9 1.502(3)
C8 C21 1.510(2)
C9 C10 1.542(3)
C9 H9A 0.9900
C9 H9B 0.9900
C10 C11 1.499(2)
C10 H10A 0.9900
C10 H10B 0.9900
C11 C12 1.324(3)
C11 H11A 0.9500
C12 C22 1.497(3)
C12 C13 1.503(3)
C13 C14 1.536(2)
C13 H13A 0.9900
C13 H13B 0.9900
C14 H14A 0.9900
C14 H14B 0.9900
C15 C16 1.489(3)
C15 C18 1.492(3)
C16 O17 1.430(2)
C16 H16A 0.9900
C16 H16B 0.9900
C18 H18A 0.9800
C18 H18B 0.9800
C18 H18C 0.9800
C19 H19A 0.9800
C19 H19B 0.9800
C19 H19C 0.9800
C21 H21A 0.9800
C21 H21B 0.9800
C21 H21C 0.9800
C22 H22A 0.9800
C22 H22B 0.9800
C22 H22C 0.9800

loop_
_geom_torsion_atom_site_label_1
_geom_torsion_atom_site_label_2
_geom_torsion_atom_site_label_3
_geom_torsion_atom_site_label_4
_geom_torsion
C15 C1 C2 O17 -10.67(17)
C14 C1 C2 O17 166.47(13)
C15 C1 C2 C3 -130.14(15)
C14 C1 C2 C3 47.0(2)
O17 C2 C3 C4 118.32(18)
C1 C2 C3 C4 -125.10(18)
C2 C3 C4 C19 -0.4(3)
C2 C3 C4 C5 -179.21(16)
C3 C4 C5 C6 -119.58(19)
C19 C4 C5 C6 61.5(2)
C4 C5 C6 C7 68.6(2)
C5 C6 C7 O20 117.14(16)
C5 C6 C7 C8 -173.10(15)
C6 C7 C8 O20 -103.75(18)
O20 C7 C8 C9 -102.20(17)
C6 C7 C8 C9 154.05(16)
O20 C7 C8 C21 101.49(18)
C6 C7 C8 C21 -2.3(2)
O20 C8 C9 C10 -152.79(14)
C7 C8 C9 C10 -85.52(19)
C21 C8 C9 C10 71.9(2)
C8 C9 C10 C11 65.9(2)
C9 C10 C11 C12 99.3(2)
C10 C11 C12 C22 6.9(3)
C10 C11 C12 C13 -169.41(16)
C11 C12 C13 C14 107.05(19)
C22 C12 C13 C14 -69.6(2)
C15 C1 C14 C13 -124.85(18)
C2 C1 C14 C13 58.64(19)
C12 C13 C14 C1 -164.12(14)
C14 C1 C15 C16 -173.99(15)
C2 C1 C15 C16 2.84(19)
C14 C1 C15 C18 3.5(3)
C2 C1 C15 C18 -179.64(17)
C1 C15 C16 O17 6.2(2)
C18 C15 C16 O17 -171.53(16)
C15 C16 O17 C2 -13.04(18)
C3 C2 O17 C16 137.17(15)
C1 C2 O17 C16 14.47(17)
C6 C7 O20 C8 114.86(18)
C9 C8 O20 C7 111.30(16)
C21 C8 O20 C7 -112.54(19)
